data_4109902
loop_
_publ_author_name
'Joseph P. Leonard'
'Paul Jensen'
'Thomas McCabe'
'John E. O'Brien'
'Robert D. Peacock'
'Paul E. Kruger'
'Thorfinnur Gunnlaugsson'

_publ_section_title
;
 Self-Assembly of Chiral Luminescent Lanthanide Coordination Bundles
;
_journal_name_full 'Journal of the American Chemical Society'
_journal_page_first 10986
_journal_page_last 10987
_journal_paper_doi 10.1021/ja073049e
_journal_volume 129
_journal_year 2007
_chemical_formula_moiety '[Sm({R,R}L)3](CF3SO3)3.(13.5MeOH)'
_chemical_formula_sum 'C109.5 H135 F9 N9 O28.5 S3 Sm'
_chemical_formula_weight 2450.79
_chemical_name_systematic
; 
 ? 
;
_space_group_IT_number 182
_symmetry_cell_setting hexagonal
_symmetry_space_group_name_Hall 'P 6c 2c'
_symmetry_space_group_name_H-M 'P 63 2 2'
_atom_sites_solution_hydrogens geom
_atom_sites_solution_primary direct
_atom_sites_solution_secondary difmap
_audit_creation_method SHELXL-97
_cell_angle_alpha 90.00
_cell_angle_beta 90.00
_cell_angle_gamma 120.00
_cell_formula_units_Z 2
_cell_length_a 22.8459(6)
_cell_length_b 22.8459(6)
_cell_length_c 12.8911(4)
_cell_measurement_temperature 153(2)
_cell_volume 5826.9(3)
_computing_cell_refinement 'Bruker SMART'
_computing_data_collection 'Bruker SMART'
_computing_data_reduction 'Bruker SAINT'
_computing_molecular_graphics 'Bruker SHELXTL'
_computing_publication_material 'Bruker SHELXTL'
_computing_structure_refinement 'SHELXL-97 (Sheldrick, 1997)'
_computing_structure_solution 'SHELXS-97 (Sheldrick, 1990)'
_diffrn_ambient_temperature 153(2)
_diffrn_measured_fraction_theta_full 0.996
_diffrn_measured_fraction_theta_max 0.996
_diffrn_measurement_device_type 'Bruker SMART APEX CCD'
_diffrn_measurement_method 'omega scans'
_diffrn_radiation_monochromator graphite
_diffrn_radiation_source 'fine-focus sealed tube'
_diffrn_radiation_type MoK\a
_diffrn_radiation_wavelength 0.71073
_diffrn_reflns_av_R_equivalents 0.0465
_diffrn_reflns_av_sigmaI/netI 0.0207
_diffrn_reflns_limit_h_max 20
_diffrn_reflns_limit_h_min -21
_diffrn_reflns_limit_k_max 21
_diffrn_reflns_limit_k_min -21
_diffrn_reflns_limit_l_max 12
_diffrn_reflns_limit_l_min -12
_diffrn_reflns_number 35198
_diffrn_reflns_theta_full 20.00
_diffrn_reflns_theta_max 20.00
_diffrn_reflns_theta_min 1.03
_exptl_absorpt_coefficient_mu 0.649
_exptl_absorpt_correction_T_max 1.000
_exptl_absorpt_correction_T_min 0.791
_exptl_absorpt_correction_type empirical
_exptl_absorpt_process_details SADABS
_exptl_crystal_colour yellow
_exptl_crystal_density_diffrn 1.397
_exptl_crystal_description prism
_exptl_crystal_F_000 2548
_exptl_crystal_size_max 0.33
_exptl_crystal_size_mid 0.15
_exptl_crystal_size_min 0.08
_platon_squeeze_details ' ?'
_refine_diff_density_max 0.777
_refine_diff_density_min -1.067
_refine_diff_density_rms 0.080
_refine_ls_abs_structure_details 'Flack H D (1983), Acta Cryst. A39, 876-881'
_refine_ls_abs_structure_Flack 0.01(4)
_refine_ls_extinction_method none
_refine_ls_goodness_of_fit_ref 1.188
_refine_ls_hydrogen_treatment mixed
_refine_ls_matrix_type full
_refine_ls_number_parameters 215
_refine_ls_number_reflns 1826
_refine_ls_number_restraints 259
_refine_ls_restrained_S_all 1.127
_refine_ls_R_factor_all 0.0576
_refine_ls_R_factor_gt 0.0551
_refine_ls_shift/su_max 0.000
_refine_ls_shift/su_mean 0.000
_refine_ls_structure_factor_coef Fsqd
_refine_ls_weighting_details 'calc w=1/[\s^2^(Fo^2^)+(0.0807P)^2^+8.5129P] where P=(Fo^2^+2Fc^2^)/3'
_refine_ls_weighting_scheme calc
_refine_ls_wR_factor_gt 0.1363
_refine_ls_wR_factor_ref 0.1382
_reflns_number_gt 1786
_reflns_number_total 1826
_reflns_threshold_expression >2sigma(I)
_cod_data_source_file ja073049esi20070515_024822_5.cif
_cod_data_source_block Sm.2
_cod_original_formula_sum 'C109.50 H135 F9 N9 O28.50 S3 Sm'
_cod_database_code 4109902

loop_
_symmetry_equiv_pos_as_xyz
'x, y, z'
'-y, x-y, z'
'-x+y, -x, z'
'-x, -y, z+1/2'
'y, -x+y, z+1/2'
'x-y, x, z+1/2'
'y, x, -z'
'x-y, -y, -z'
'-x, -x+y, -z'
'-y, -x, -z+1/2'
'-x+y, y, -z+1/2'
'x, x-y, -z+1/2'

loop_
_atom_site_label
_atom_site_type_symbol
_atom_site_fract_x
_atom_site_fract_y
_atom_site_fract_z
_atom_site_U_iso_or_equiv
_atom_site_adp_type
_atom_site_occupancy
_atom_site_symmetry_multiplicity
_atom_site_calc_flag
_atom_site_refinement_flags
Sm1 Sm 0.3333 0.6667 0.2500 0.0397(4) Uani 1 6 d SU
N1 N 0.26848(17) 0.5370(3) 0.2500 0.0462(18) Uani 1 2 d SU
N2 N 0.3705(4) 0.5262(4) 0.0496(5) 0.073(2) Uani 1 1 d U
H2N H 0.3531 0.4822 0.0437 0.088 Uiso 1 1 calc R
O1 O 0.3662(3) 0.6095(3) 0.1246(4) 0.0544(16) Uani 1 1 d U
C1 C 0.2000(3) 0.4001(5) 0.2500 0.086(4) Uani 1 2 d SU
H1 H 0.1760 0.3521 0.2500 0.103 Uiso 1 2 calc SR
C2 C 0.2535(4) 0.4351(4) 0.1808(7) 0.065(2) Uani 1 1 d U
H2 H 0.2666 0.4121 0.1332 0.078 Uiso 1 1 calc R
C3 C 0.2854(4) 0.5030(4) 0.1844(6) 0.0476(18) Uani 1 1 d U
C4 C 0.3440(5) 0.5488(5) 0.1172(6) 0.060(2) Uani 1 1 d U
C5 C 0.4269(8) 0.5698(7) -0.0162(6) 0.094(2) Uani 1 1 d DU
H5 H 0.4179 0.6057 -0.0424 0.113 Uiso 1 1 calc R
C6 C 0.4250(7) 0.5277(7) -0.1119(8) 0.119(5) Uani 1 1 d U
H6A H 0.3796 0.5054 -0.1422 0.178 Uiso 1 1 calc R
H6B H 0.4365 0.4935 -0.0905 0.178 Uiso 1 1 calc R
H6C H 0.4578 0.5577 -0.1636 0.178 Uiso 1 1 calc R
C7 C 0.4940(3) 0.6060(3) 0.0416(5) 0.084(3) Uani 1 1 d GDU
C8 C 0.5024(3) 0.5694(3) 0.1206(5) 0.085(3) Uani 1 1 d GDU
H8 H 0.4659 0.5264 0.1400 0.102 Uiso 1 1 calc R
C9 C 0.5642(4) 0.5956(4) 0.1712(5) 0.115(4) Uani 1 1 d GU
H9 H 0.5699 0.5706 0.2252 0.138 Uiso 1 1 calc R
C10 C 0.6176(3) 0.6585(4) 0.1429(5) 0.135(4) Uani 1 1 d GU
H10 H 0.6599 0.6764 0.1775 0.162 Uiso 1 1 calc R
C11 C 0.6093(3) 0.6951(3) 0.0639(5) 0.133(4) Uani 1 1 d GU
C12 C 0.5475(3) 0.6688(3) 0.0133(4) 0.113(3) Uani 1 1 d GDU
C13 C 0.5391(5) 0.7054(4) -0.0657(5) 0.155(5) Uani 1 1 d GU
H13 H 0.4969 0.6875 -0.1003 0.186 Uiso 1 1 calc R
C14 C 0.5925(6) 0.7682(4) -0.0941(6) 0.217(8) Uani 1 1 d GU
H14 H 0.5868 0.7932 -0.1481 0.261 Uiso 1 1 calc R
C15 C 0.6543(5) 0.7945(3) -0.0435(7) 0.253(10) Uani 1 1 d GU
H15 H 0.6908 0.8374 -0.0628 0.303 Uiso 1 1 calc R
C16 C 0.6627(4) 0.7579(3) 0.0355(7) 0.204(7) Uani 1 1 d GU
H16 H 0.7049 0.7758 0.0701 0.245 Uiso 1 1 calc R
S1 S 0.3312(3) 0.3363(4) -0.0043(11) 0.126(2) Uani 0.50 1 d PDU
O2 O 0.3578(7) 0.3960(5) 0.0580(15) 0.146(8) Uani 0.50 1 d PDU
O3 O 0.3790(6) 0.3158(7) -0.0310(16) 0.138(8) Uani 0.50 1 d PDU
O4 O 0.2882(8) 0.3331(10) -0.0874(13) 0.253(12) Uani 0.50 1 d PDU
C17 C 0.2743(7) 0.2709(6) 0.0823(12) 0.184(9) Uani 0.50 1 d PDU
F1 F 0.2265(8) 0.2811(8) 0.1195(18) 0.262(13) Uani 0.50 1 d PDU
F2 F 0.2429(8) 0.2106(5) 0.0397(18) 0.239(11) Uani 0.50 1 d PDU
F3 F 0.3051(11) 0.2648(10) 0.1650(14) 0.267(11) Uani 0.50 1 d PDU

loop_
_atom_site_aniso_label
_atom_site_aniso_U_11
_atom_site_aniso_U_22
_atom_site_aniso_U_33
_atom_site_aniso_U_23
_atom_site_aniso_U_13
_atom_site_aniso_U_12
Sm1 0.0422(4) 0.0422(4) 0.0347(5) 0.000 0.000 0.0211(2)
N1 0.050(3) 0.033(4) 0.050(4) 0.000 0.005(5) 0.0165(18)
N2 0.110(5) 0.078(5) 0.063(5) -0.007(4) 0.025(4) 0.071(4)
O1 0.063(4) 0.050(4) 0.051(3) 0.006(3) 0.026(3) 0.029(4)
C1 0.058(5) 0.042(6) 0.152(12) 0.000 0.004(9) 0.021(3)
C2 0.047(5) 0.050(5) 0.096(7) -0.021(5) -0.014(5) 0.025(4)
C3 0.053(5) 0.045(4) 0.051(5) -0.004(4) -0.002(4) 0.028(4)
C4 0.085(6) 0.060(5) 0.048(5) 0.000(4) 0.010(4) 0.046(5)
C5 0.136(7) 0.120(8) 0.055(5) 0.019(6) 0.039(5) 0.086(5)
C6 0.155(12) 0.191(14) 0.073(6) -0.009(6) 0.029(6) 0.133(12)
C7 0.106(6) 0.091(7) 0.077(7) 0.015(5) 0.057(5) 0.066(5)
C8 0.094(6) 0.081(6) 0.106(8) -0.008(5) 0.018(5) 0.064(5)
C9 0.105(8) 0.132(9) 0.114(9) -0.016(7) 0.013(7) 0.064(7)
C10 0.100(8) 0.131(10) 0.161(11) -0.050(8) 0.022(8) 0.049(6)
C11 0.126(8) 0.095(8) 0.160(12) -0.026(7) 0.071(7) 0.041(7)
C12 0.149(7) 0.093(7) 0.106(8) 0.015(6) 0.072(7) 0.067(6)
C13 0.240(14) 0.108(9) 0.122(10) 0.048(7) 0.091(9) 0.091(9)
C14 0.34(2) 0.082(9) 0.167(14) 0.010(9) 0.092(13) 0.059(12)
C15 0.306(18) 0.123(14) 0.21(2) 0.013(11) 0.117(16) 0.015(13)
C16 0.213(12) 0.113(11) 0.197(16) -0.038(9) 0.086(12) 0.013(9)
S1 0.078(6) 0.155(9) 0.169(5) -0.029(8) 0.032(7) 0.075(3)
O2 0.151(18) 0.108(10) 0.21(2) 0.001(11) 0.096(13) 0.090(11)
O3 0.128(14) 0.124(18) 0.21(2) -0.042(14) 0.027(12) 0.099(13)
O4 0.24(3) 0.31(3) 0.30(3) -0.004(19) -0.061(19) 0.20(3)
C17 0.13(2) 0.116(12) 0.32(3) 0.016(15) 0.068(15) 0.068(15)
F1 0.207(19) 0.140(14) 0.43(3) 0.051(17) 0.21(2) 0.081(14)
F2 0.223(19) 0.133(10) 0.38(3) -0.013(15) 0.044(18) 0.103(11)
F3 0.32(3) 0.18(2) 0.27(2) 0.061(15) 0.05(2) 0.11(2)

loop_
_atom_type_symbol
_atom_type_description
_atom_type_scat_dispersion_real
_atom_type_scat_dispersion_imag
_atom_type_scat_source
C C 0.0033 0.0016 'International Tables Vol C Tables 4.2.6.8 and 6.1.1.4'
H H 0.0000 0.0000 'International Tables Vol C Tables 4.2.6.8 and 6.1.1.4'
N N 0.0061 0.0033 'International Tables Vol C Tables 4.2.6.8 and 6.1.1.4'
O O 0.0106 0.0060 'International Tables Vol C Tables 4.2.6.8 and 6.1.1.4'
F F 0.0171 0.0103 'International Tables Vol C Tables 4.2.6.8 and 6.1.1.4'
S S 0.1246 0.1234 'International Tables Vol C Tables 4.2.6.8 and 6.1.1.4'
Sm Sm -0.1638 3.4418 'International Tables Vol C Tables 4.2.6.8 and 6.1.1.4'

loop_
_geom_angle_atom_site_label_1
_geom_angle_atom_site_label_2
_geom_angle_atom_site_label_3
_geom_angle
_geom_angle_site_symmetry_1
_geom_angle_site_symmetry_3
O1 Sm1 O1 124.3(3) 3_565 12_565
O1 Sm1 O1 80.28(18) 3_565 2_665
O1 Sm1 O1 85.3(2) 12_565 2_665
O1 Sm1 O1 85.3(2) 3_565 11
O1 Sm1 O1 80.28(18) 12_565 11
O1 Sm1 O1 148.8(3) 2_665 11
O1 Sm1 O1 148.8(3) 3_565 10_665
O1 Sm1 O1 80.28(18) 12_565 10_665
O1 Sm1 O1 124.3(3) 2_665 10_665
O1 Sm1 O1 80.28(18) 11 10_665
O1 Sm1 O1 80.28(18) 3_565 .
O1 Sm1 O1 148.8(3) 12_565 .
O1 Sm1 O1 80.28(18) 2_665 .
O1 Sm1 O1 124.3(3) 11 .
O1 Sm1 O1 85.3(2) 10_665 .
O1 Sm1 N1 62.17(13) 3_565 3_565
O1 Sm1 N1 62.17(13) 12_565 3_565
O1 Sm1 N1 74.42(13) 2_665 3_565
O1 Sm1 N1 74.42(13) 11 3_565
O1 Sm1 N1 137.35(12) 10_665 3_565
O1 Sm1 N1 137.35(12) . 3_565
O1 Sm1 N1 137.35(12) 3_565 2_665
O1 Sm1 N1 74.42(13) 12_565 2_665
O1 Sm1 N1 62.17(13) 2_665 2_665
O1 Sm1 N1 137.35(12) 11 2_665
O1 Sm1 N1 62.17(13) 10_665 2_665
O1 Sm1 N1 74.42(13) . 2_665
N1 Sm1 N1 120.000(1) 3_565 2_665
O1 Sm1 N1 74.42(13) 3_565 .
O1 Sm1 N1 137.35(12) 12_565 .
O1 Sm1 N1 137.35(12) 2_665 .
O1 Sm1 N1 62.17(13) 11 .
O1 Sm1 N1 74.42(13) 10_665 .
O1 Sm1 N1 62.17(13) . .
N1 Sm1 N1 120.000(1) 3_565 .
N1 Sm1 N1 120.000(1) 2_665 .
C3 N1 C3 119.3(8) . 11
C3 N1 Sm1 120.4(4) . .
C3 N1 Sm1 120.4(4) 11 .
C4 N2 C5 123.3(8) . .
C4 O1 Sm1 126.9(5) . .
C2 C1 C2 120.5(10) . 11
C3 C2 C1 117.0(8) . .
N1 C3 C2 123.1(8) . .
N1 C3 C4 112.3(7) . .
C2 C3 C4 124.5(8) . .
O1 C4 N2 119.4(8) . .
O1 C4 C3 117.9(7) . .
N2 C4 C3 122.7(8) . .
N2 C5 C7 113.4(6) . .
N2 C5 C6 107.5(11) . .
C7 C5 C6 115.7(8) . .
C8 C7 C12 120.0 . .
C8 C7 C5 115.8(6) . .
C12 C7 C5 123.9(6) . .
C9 C8 C7 120.0 . .
C10 C9 C8 120.0 . .
C9 C10 C11 120.0 . .
C12 C11 C10 120.0 . .
C12 C11 C16 120.0 . .
C10 C11 C16 120.0 . .
C13 C12 C11 120.0 . .
C13 C12 C7 120.0 . .
C11 C12 C7 120.0 . .
C12 C13 C14 120.0 . .
C13 C14 C15 120.0 . .
C16 C15 C14 120.0 . .
C15 C16 C11 120.0 . .
S1 S1 O3 128(7) 7 7
S1 S1 O2 98(5) 7 .
O3 S1 O2 38.6(9) 7 .
S1 S1 O3 44(6) 7 .
O3 S1 O3 152.2(10) 7 .
O2 S1 O3 114.6(5) . .
S1 S1 O4 147(5) 7 .
O3 S1 O4 82.1(12) 7 .
O2 S1 O4 115.1(5) . .
O3 S1 O4 114.9(5) . .
S1 S1 O2 73(4) 7 7
O3 S1 O2 121.8(8) 7 7
O2 S1 O2 93.9(13) . 7
O3 S1 O2 36.2(9) . 7
O4 S1 O2 102.4(14) . 7
S1 S1 O4 28(4) 7 7
O3 S1 O4 111.6(18) 7 7
O2 S1 O4 95.4(9) . 7
O3 S1 O4 70.7(9) . 7
O4 S1 O4 139.2(12) . 7
O2 S1 O4 101.7(12) 7 7
S1 S1 C17 105(4) 7 7
O3 S1 C17 115.2(12) 7 7
O2 S1 C17 153.8(10) . 7
O3 S1 C17 91.0(10) . 7
O4 S1 C17 43.4(11) . 7
O2 S1 C17 104.8(14) 7 7
O4 S1 C17 98.5(6) 7 7
S1 S1 C17 68(4) 7 .
O3 S1 C17 93.1(11) 7 .
O2 S1 C17 103.3(4) . .
O3 S1 C17 103.3(4) . .
O4 S1 C17 103.3(4) . .
O2 S1 C17 139.0(10) 7 .
O4 S1 C17 40.5(10) 7 .
C17 S1 C17 74.3(11) 7 .
O3 O2 S1 61.3(13) 7 .
O3 O2 S1 68.9(10) 7 7
S1 O2 S1 9.0(9) . 7
O2 O3 S1 80.1(14) 7 7
O2 O3 S1 74.8(12) 7 .
S1 O3 S1 7.3(12) 7 .
O2 O3 O4 125(2) 7 7
S1 O3 O4 52.8(9) 7 7
S1 O3 O4 59.9(8) . 7
F3 O4 C17 68.2(15) 7 7
F3 O4 S1 142(2) 7 .
C17 O4 S1 81.3(13) 7 .
F3 O4 S1 138(2) 7 7
C17 O4 S1 77.2(14) 7 7
S1 O4 S1 4.4(6) . 7
F3 O4 O3 173(2) 7 7
C17 O4 O3 115.8(19) 7 7
S1 O4 O3 45.2(7) . 7
S1 O4 O3 49.4(7) 7 7
O4 C17 F2 107.6(16) 7 .
O4 C17 F1 144.6(18) 7 .
F2 C17 F1 105.7(9) . .
O4 C17 F3 54.7(15) 7 .
F2 C17 F3 105.5(9) . .
F1 C17 F3 104.9(9) . .
O4 C17 S1 55.2(6) 7 7
F2 C17 S1 113.2(12) . 7
F1 C17 S1 119.7(11) . 7
F3 C17 S1 106.6(11) . 7
O4 C17 S1 62.3(11) 7 .
F2 C17 S1 113.7(9) . .
F1 C17 S1 113.5(8) . .
F3 C17 S1 112.8(9) . .
S1 C17 S1 7.2(7) 7 .
C17 F2 F2 85.5(10) . 7
O4 F3 C17 57.1(13) 7 .

loop_
_geom_bond_atom_site_label_1
_geom_bond_atom_site_label_2
_geom_bond_distance
_geom_bond_site_symmetry_2
Sm1 O1 2.421(5) 3_565
Sm1 O1 2.421(5) 12_565
Sm1 O1 2.421(5) 2_665
Sm1 O1 2.421(5) 11
Sm1 O1 2.421(5) 10_665
Sm1 O1 2.421(5) .
Sm1 N1 2.566(7) 3_565
Sm1 N1 2.566(7) 2_665
Sm1 N1 2.566(7) .
N1 C3 1.329(8) .
N1 C3 1.329(8) 11
N2 C4 1.306(10) .
N2 C5 1.445(15) .
O1 C4 1.220(9) .
C1 C2 1.396(10) .
C1 C2 1.396(10) 11
C2 C3 1.344(11) .
C3 C4 1.495(12) .
C5 C7 1.523(15) .
C5 C6 1.552(13) .
C7 C8 1.3900 .
C7 C12 1.3900 .
C8 C9 1.3900 .
C9 C10 1.3900 .
C10 C11 1.3900 .
C11 C12 1.3900 .
C11 C16 1.3900 .
C12 C13 1.3900 .
C13 C14 1.3900 .
C14 C15 1.3900 .
C15 C16 1.3900 .
S1 S1 0.23(2) 7
S1 O3 1.27(2) 7
S1 O2 1.4298(10) .
S1 O3 1.4298(10) .
S1 O4 1.4299(10) .
S1 O2 1.479(17) 7
S1 O4 1.63(2) 7
S1 C17 1.721(17) 7
S1 C17 1.796(8) .
O2 O3 0.91(2) 7
O2 S1 1.479(17) 7
O3 O2 0.91(2) 7
O3 S1 1.27(2) 7
O3 O4 1.78(3) 7
O4 F3 1.16(3) 7
O4 C17 1.20(3) 7
O4 S1 1.63(2) 7
O4 O3 1.78(3) 7
C17 O4 1.20(3) 7
C17 F2 1.314(9) .
C17 F1 1.315(9) .
C17 F3 1.323(9) .
C17 S1 1.721(17) 7
F2 F2 1.64(4) 7
F3 O4 1.16(3) 7

loop_
_platon_squeeze_void_nr
_platon_squeeze_void_average_x
_platon_squeeze_void_average_y
_platon_squeeze_void_average_z
_platon_squeeze_void_volume
_platon_squeeze_void_count_electrons
1 0.000 0.000 -0.010 1120.1 454.6
2 0.667 0.333 0.250 173.7 13.4
3 0.333 0.667 0.750 173.7 13.2
